data_4510460
loop_
_publ_author_name
'Li, Ya-Nan'
'Huo, Li-Hua'
'Deng, Zhao-Peng'
'Zou, Xin'
'Zhu, Zhi-Biao'
'Zhao, Hui'
'Gao, Shan'

_publ_section_title
;
 Solvent Effect on the Supramolecular Patterns and Luminescent Properties
 of Organic Salts Comprising Naphthalene-1,5-disulfonic Acid and
 Triphenylmethylamine
;
_journal_issue 5
_journal_name_full 'Crystal Growth &amp; Design'
_journal_page_first 2381
_journal_paper_doi 10.1021/cg5001057
_journal_volume 14
_journal_year 2014
_chemical_formula_moiety 'C19 H18 N, 0.5(C10 H6 O6 S2), 2(H2 O)'
_chemical_formula_sum 'C24 H25 N O5 S'
_chemical_formula_weight 439.53
_chemical_name_systematic
; 
 ? 
;
_space_group_IT_number 148
_symmetry_cell_setting trigonal
_symmetry_space_group_name_Hall '-R 3'
_symmetry_space_group_name_H-M 'R -3 :H'
_atom_sites_solution_hydrogens geom
_atom_sites_solution_primary direct
_atom_sites_solution_secondary difmap
_audit_creation_method SHELXL-97
_cell_angle_alpha 90.00
_cell_angle_beta 90.00
_cell_angle_gamma 120.00
_cell_formula_units_Z 18
_cell_length_a 31.3213(13)
_cell_length_b 31.3213(13)
_cell_length_c 13.0094(6)
_cell_measurement_reflns_used 1666
_cell_measurement_temperature 295(2)
_cell_measurement_theta_max 3.38
_cell_measurement_theta_min 25.99
_cell_volume 11052.7(8)
_computing_cell_refinement
;
CrysAlisPro, Agilent Technologies,
Version 1.171.35.21 (release 20-01-2012 CrysAlis171 .NET)
(compiled Jan 23 2012,18:06:46)
;
_computing_data_collection
;
CrysAlisPro, Agilent Technologies,
Version 1.171.35.21 (release 20-01-2012 CrysAlis171 .NET)
(compiled Jan 23 2012,18:06:46)
;
_computing_data_reduction
;
CrysAlisPro, Agilent Technologies,
Version 1.171.35.21 (release 20-01-2012 CrysAlis171 .NET)
(compiled Jan 23 2012,18:06:46)
;
_computing_molecular_graphics '(K. Brandenburg, Diamond 3.1, 2009)'
_computing_publication_material '(K. Brandenburg, Diamond 3.1, 2009)'
_computing_structure_refinement 'SHELXL-97 (Sheldrick, 1997)'
_computing_structure_solution 'SHELXS-97 (Sheldrick, 1990)'
_diffrn_ambient_temperature 295(2)
_diffrn_detector_area_resol_mean 16.1954
_diffrn_measured_fraction_theta_full 0.997
_diffrn_measured_fraction_theta_max 0.997
_diffrn_measurement_device_type 'Xcalibur, Eos'
_diffrn_measurement_method '\w scans'
_diffrn_radiation_monochromator graphite
_diffrn_radiation_source 'Enhance (Mo) X-ray Source'
_diffrn_radiation_type MoK\a
_diffrn_radiation_wavelength 0.71073
_diffrn_reflns_av_R_equivalents 0.0162
_diffrn_reflns_av_sigmaI/netI 0.0418
_diffrn_reflns_limit_h_max 38
_diffrn_reflns_limit_h_min -37
_diffrn_reflns_limit_k_max 38
_diffrn_reflns_limit_k_min -38
_diffrn_reflns_limit_l_max 15
_diffrn_reflns_limit_l_min -5
_diffrn_reflns_number 6600
_diffrn_reflns_theta_full 25.99
_diffrn_reflns_theta_max 25.99
_diffrn_reflns_theta_min 3.39
_exptl_absorpt_coefficient_mu 0.164
_exptl_absorpt_correction_T_max 0.9712
_exptl_absorpt_correction_T_min 0.9618
_exptl_absorpt_correction_type multi-scan
_exptl_absorpt_process_details
; 
CrysAlisPro, Agilent Technologies,
Version 1.171.35.21 (release 20-01-2012 CrysAlis171 .NET)
(compiled Jan 23 2012,18:06:46)
Empirical absorption correction using spherical harmonics,
 implemented in SCALE3 ABSPACK scaling algorithm. 
;
_exptl_crystal_colour colorless
_exptl_crystal_density_diffrn 1.183
_exptl_crystal_density_method 'not measured'
_exptl_crystal_description prism
_exptl_crystal_F_000 4140
_exptl_crystal_size_max 0.24
_exptl_crystal_size_mid 0.21
_exptl_crystal_size_min 0.18
_refine_diff_density_max 0.417
_refine_diff_density_min -0.283
_refine_diff_density_rms 0.055
_refine_ls_extinction_method none
_refine_ls_goodness_of_fit_ref 1.019
_refine_ls_hydrogen_treatment mixed
_refine_ls_matrix_type full
_refine_ls_number_parameters 289
_refine_ls_number_reflns 4793
_refine_ls_number_restraints 6
_refine_ls_restrained_S_all 1.018
_refine_ls_R_factor_all 0.0913
_refine_ls_R_factor_gt 0.0592
_refine_ls_shift/su_max 0.001
_refine_ls_shift/su_mean 0.000
_refine_ls_structure_factor_coef Fsqd
_refine_ls_weighting_details 'calc w=1/[\s^2^(Fo^2^)+(0.0823P)^2^+0.0000P] where P=(Fo^2^+2Fc^2^)/3'
_refine_ls_weighting_scheme calc
_refine_ls_wR_factor_gt 0.1393
_refine_ls_wR_factor_ref 0.1537
_reflns_number_gt 3135
_reflns_number_total 4793
_reflns_threshold_expression >2sigma(I)
_cod_data_source_file cg5001057_si_002.cif
_cod_data_source_block 9
_cod_depositor_comments 'Adding full bibliography for 4510452--4510462.cif.'
_cod_original_sg_symbol_H-M 'R -3'
_cod_database_code 4510460

loop_
_symmetry_equiv_pos_as_xyz
'x, y, z'
'-y, x-y, z'
'-x+y, -x, z'
'x+2/3, y+1/3, z+1/3'
'-y+2/3, x-y+1/3, z+1/3'
'-x+y+2/3, -x+1/3, z+1/3'
'x+1/3, y+2/3, z+2/3'
'-y+1/3, x-y+2/3, z+2/3'
'-x+y+1/3, -x+2/3, z+2/3'
'-x, -y, -z'
'y, -x+y, -z'
'x-y, x, -z'
'-x+2/3, -y+1/3, -z+1/3'
'y+2/3, -x+y+1/3, -z+1/3'
'x-y+2/3, x+1/3, -z+1/3'
'-x+1/3, -y+2/3, -z+2/3'
'y+1/3, -x+y+2/3, -z+2/3'
'x-y+1/3, x+2/3, -z+2/3'

loop_
_atom_site_label
_atom_site_type_symbol
_atom_site_fract_x
_atom_site_fract_y
_atom_site_fract_z
_atom_site_U_iso_or_equiv
_atom_site_adp_type
_atom_site_occupancy
_atom_site_symmetry_multiplicity
_atom_site_calc_flag
_atom_site_refinement_flags
S1 S 1.08323(2) 0.20965(2) 0.85617(5) 0.0512(2) Uani 1 1 d .
O1 O 1.08380(7) 0.19647(7) 0.75028(14) 0.0697(5) Uani 1 1 d .
O1W O 0.94809(12) 0.04870(11) 0.8035(3) 0.1782(17) Uani 1 1 d G
H1W1 H 0.9335 0.0197 0.7786 0.267 Uiso 1 1 d R
H1W2 H 0.9772 0.0640 0.7793 0.267 Uiso 1 1 d R
O2 O 1.03407(6) 0.18862(7) 0.89790(14) 0.0691(5) Uani 1 1 d .
O2W O 0.90483(13) -0.04766(11) 0.7108(4) 0.215(2) Uani 1 1 d G
O3 O 1.11504(6) 0.19984(6) 0.92133(13) 0.0572(4) Uani 1 1 d .
N1 N 0.93582(7) 0.12765(7) 0.86403(15) 0.0455(5) Uani 1 1 d D
H1N1 H 0.9664(4) 0.1503(6) 0.8675(16) 0.068 Uiso 1 1 d D
H1N2 H 0.9244(7) 0.1221(7) 0.9258(10) 0.068 Uiso 1 1 d D
H1N3 H 0.9341(8) 0.1014(5) 0.8404(16) 0.068 Uiso 1 1 d D
C1 C 1.08030(9) 0.29208(10) 0.90583(19) 0.0541(6) Uani 1 1 d .
H1A H 1.0484 0.2702 0.9276 0.065 Uiso 1 1 calc R
C2 C 1.10796(8) 0.27466(8) 0.86154(17) 0.0449(5) Uani 1 1 d .
C3 C 1.15708(7) 0.30759(8) 0.82586(16) 0.0418(5) Uani 1 1 d .
C4 C 1.18676(9) 0.29133(9) 0.77786(17) 0.0501(6) Uani 1 1 d .
H4A H 1.1740 0.2578 0.7665 0.060 Uiso 1 1 calc R
C5 C 1.23357(9) 0.32375(9) 0.74798(19) 0.0551(6) Uani 1 1 d .
H5A H 1.2529 0.3121 0.7187 0.066 Uiso 1 1 calc R
C6 C 0.90539(8) 0.14207(8) 0.79809(17) 0.0430(5) Uani 1 1 d .
C7 C 0.85106(8) 0.10488(8) 0.81955(17) 0.0446(5) Uani 1 1 d .
C8 C 0.81569(9) 0.11912(9) 0.81771(18) 0.0523(6) Uani 1 1 d .
H8A H 0.8253 0.1521 0.8075 0.063 Uiso 1 1 calc R
C9 C 0.76643(9) 0.08499(11) 0.8309(2) 0.0612(7) Uani 1 1 d .
H9A H 0.7431 0.0951 0.8285 0.073 Uiso 1 1 calc R
C10 C 0.75176(10) 0.03671(11) 0.8473(2) 0.0700(8) Uani 1 1 d .
H10A H 0.7185 0.0138 0.8554 0.084 Uiso 1 1 calc R
C11 C 0.78602(10) 0.02188(10) 0.8520(2) 0.0728(8) Uani 1 1 d .
H11A H 0.7761 -0.0110 0.8652 0.087 Uiso 1 1 calc R
C12 C 0.83534(9) 0.05562(9) 0.8370(2) 0.0614(7) Uani 1 1 d .
H12A H 0.8583 0.0451 0.8386 0.074 Uiso 1 1 calc R
C13 C 0.91887(9) 0.14039(9) 0.68525(18) 0.0512(6) Uani 1 1 d .
C14 C 0.88342(10) 0.12112(9) 0.60914(19) 0.0571(6) Uani 1 1 d .
H14A H 0.8503 0.1067 0.6267 0.069 Uiso 1 1 calc R
C15 C 0.89682(12) 0.12307(11) 0.5062(2) 0.0708(8) Uani 1 1 d .
H15A H 0.8726 0.1101 0.4557 0.085 Uiso 1 1 calc R
C16 C 0.94476(14) 0.14361(14) 0.4796(2) 0.0863(10) Uani 1 1 d .
H16A H 0.9536 0.1449 0.4109 0.104 Uiso 1 1 calc R
C17 C 0.98009(13) 0.16253(16) 0.5541(3) 0.1026(13) Uani 1 1 d .
H17A H 1.0131 0.1762 0.5362 0.123 Uiso 1 1 calc R
C18 C 0.96739(11) 0.16164(13) 0.6556(2) 0.0830(10) Uani 1 1 d .
H18A H 0.9921 0.1757 0.7050 0.100 Uiso 1 1 calc R
C19 C 0.91792(8) 0.19432(8) 0.83029(17) 0.0433(5) Uani 1 1 d .
C20 C 0.91671(10) 0.20555(9) 0.93279(19) 0.0597(7) Uani 1 1 d .
H20A H 0.9103 0.1818 0.9826 0.072 Uiso 1 1 calc R
C21 C 0.92477(12) 0.25125(10) 0.9625(2) 0.0713(8) Uani 1 1 d .
H21A H 0.9240 0.2581 1.0318 0.086 Uiso 1 1 calc R
C22 C 0.93384(13) 0.28617(10) 0.8909(2) 0.0798(9) Uani 1 1 d .
H22A H 0.9394 0.3170 0.9110 0.096 Uiso 1 1 calc R
C23 C 0.93487(16) 0.27615(11) 0.7903(3) 0.0983(12) Uani 1 1 d .
H23A H 0.9409 0.3001 0.7412 0.118 Uiso 1 1 calc R
C24 C 0.92705(12) 0.23040(9) 0.7598(2) 0.0719(8) Uani 1 1 d .
H24A H 0.9280 0.2241 0.6902 0.086 Uiso 1 1 calc R

loop_
_atom_site_aniso_label
_atom_site_aniso_U_11
_atom_site_aniso_U_22
_atom_site_aniso_U_33
_atom_site_aniso_U_23
_atom_site_aniso_U_13
_atom_site_aniso_U_12
S1 0.0432(3) 0.0497(4) 0.0471(4) -0.0003(3) -0.0085(3) 0.0130(3)
O1 0.0732(12) 0.0688(12) 0.0511(10) -0.0083(9) -0.0106(9) 0.0236(10)
O1W 0.140(3) 0.110(2) 0.307(5) -0.049(3) 0.002(3) 0.080(2)
O2 0.0428(9) 0.0650(11) 0.0743(12) -0.0005(9) -0.0048(9) 0.0079(8)
O2W 0.135(3) 0.170(4) 0.334(6) 0.032(4) 0.018(3) 0.070(3)
O3 0.0583(10) 0.0485(9) 0.0588(10) 0.0022(8) -0.0123(8) 0.0222(8)
N1 0.0369(10) 0.0445(10) 0.0516(11) -0.0006(9) -0.0035(9) 0.0176(8)
C1 0.0417(12) 0.0666(16) 0.0539(15) 0.0131(12) 0.0048(11) 0.0270(12)
C2 0.0384(11) 0.0524(13) 0.0414(12) 0.0066(10) -0.0048(10) 0.0209(10)
C3 0.0379(11) 0.0496(12) 0.0398(11) 0.0050(10) -0.0058(9) 0.0234(10)
C4 0.0520(13) 0.0538(14) 0.0491(13) 0.0044(11) -0.0006(11) 0.0299(12)
C5 0.0517(14) 0.0664(16) 0.0578(15) 0.0114(13) 0.0091(12) 0.0374(13)
C6 0.0375(11) 0.0417(11) 0.0444(12) -0.0027(10) -0.0062(10) 0.0158(10)
C7 0.0378(11) 0.0440(12) 0.0457(13) -0.0069(10) -0.0073(10) 0.0157(10)
C8 0.0474(13) 0.0549(14) 0.0546(14) 0.0025(12) -0.0051(11) 0.0255(12)
C9 0.0434(13) 0.0761(19) 0.0599(16) -0.0010(14) -0.0036(12) 0.0267(13)
C10 0.0418(14) 0.0702(19) 0.0704(19) -0.0088(15) -0.0047(13) 0.0073(13)
C11 0.0596(17) 0.0428(14) 0.093(2) -0.0067(14) -0.0086(15) 0.0082(13)
C12 0.0476(14) 0.0426(13) 0.087(2) -0.0092(13) -0.0119(13) 0.0174(11)
C13 0.0512(14) 0.0549(14) 0.0467(13) -0.0089(11) -0.0060(11) 0.0258(12)
C14 0.0593(15) 0.0574(14) 0.0527(14) -0.0132(12) -0.0146(12) 0.0278(12)
C15 0.089(2) 0.0781(19) 0.0510(16) -0.0179(14) -0.0180(15) 0.0459(17)
C16 0.104(3) 0.116(3) 0.0484(17) -0.0132(17) 0.0011(18) 0.062(2)
C17 0.068(2) 0.169(4) 0.062(2) -0.011(2) 0.0078(17) 0.052(2)
C18 0.0546(16) 0.128(3) 0.0526(17) -0.0118(17) -0.0045(14) 0.0351(17)
C19 0.0397(11) 0.0413(12) 0.0427(12) -0.0003(10) -0.0026(10) 0.0157(10)
C20 0.0861(18) 0.0511(14) 0.0454(14) 0.0074(12) 0.0060(13) 0.0368(14)
C21 0.105(2) 0.0603(17) 0.0507(15) -0.0015(14) 0.0031(15) 0.0431(16)
C22 0.117(3) 0.0426(14) 0.074(2) -0.0022(14) 0.0043(18) 0.0354(16)
C23 0.167(4) 0.0468(16) 0.0637(19) 0.0100(15) -0.003(2) 0.040(2)
C24 0.105(2) 0.0465(15) 0.0443(14) 0.0049(12) -0.0007(15) 0.0232(15)

loop_
_atom_type_symbol
_atom_type_description
_atom_type_scat_dispersion_real
_atom_type_scat_dispersion_imag
_atom_type_scat_source
C C 0.0033 0.0016 'International Tables Vol C Tables 4.2.6.8 and 6.1.1.4'
H H 0.0000 0.0000 'International Tables Vol C Tables 4.2.6.8 and 6.1.1.4'
N N 0.0061 0.0033 'International Tables Vol C Tables 4.2.6.8 and 6.1.1.4'
O O 0.0106 0.0060 'International Tables Vol C Tables 4.2.6.8 and 6.1.1.4'
S S 0.1246 0.1234 'International Tables Vol C Tables 4.2.6.8 and 6.1.1.4'

loop_
_geom_angle_atom_site_label_1
_geom_angle_atom_site_label_2
_geom_angle_atom_site_label_3
_geom_angle
_geom_angle_site_symmetry_1
_geom_angle_site_symmetry_3
O1 S1 O2 113.08(11) . .
O1 S1 O3 112.90(11) . .
O2 S1 O3 111.82(11) . .
O1 S1 C2 107.72(11) . .
O2 S1 C2 105.17(11) . .
O3 S1 C2 105.45(9) . .
H1W1 O1W H1W2 108.2 . .
C6 N1 H1N1 113.0(16) . .
C6 N1 H1N2 109.4(17) . .
H1N1 N1 H1N2 107.2(14) . .
C6 N1 H1N3 109.7(17) . .
H1N1 N1 H1N3 108.7(14) . .
H1N2 N1 H1N3 108.7(14) . .
C2 C1 C5 120.2(2) . 16_756
C2 C1 H1A 119.9 . .
C5 C1 H1A 119.9 16_756 .
C1 C2 C3 121.2(2) . .
C1 C2 S1 118.32(17) . .
C3 C2 S1 120.40(17) . .
C4 C3 C3 119.2(2) . 16_756
C4 C3 C2 123.2(2) . .
C3 C3 C2 117.6(2) 16_756 .
C5 C4 C3 121.2(2) . .
C5 C4 H4A 119.4 . .
C3 C4 H4A 119.4 . .
C4 C5 C1 120.6(2) . 16_756
C4 C5 H5A 119.7 . .
C1 C5 H5A 119.7 16_756 .
N1 C6 C7 107.24(17) . .
N1 C6 C13 107.91(17) . .
C7 C6 C13 111.59(18) . .
N1 C6 C19 107.46(16) . .
C7 C6 C19 110.79(18) . .
C13 C6 C19 111.62(18) . .
C12 C7 C8 117.7(2) . .
C12 C7 C6 121.2(2) . .
C8 C7 C6 121.0(2) . .
C9 C8 C7 120.9(2) . .
C9 C8 H8A 119.6 . .
C7 C8 H8A 119.6 . .
C10 C9 C8 120.4(2) . .
C10 C9 H9A 119.8 . .
C8 C9 H9A 119.8 . .
C9 C10 C11 119.9(2) . .
C9 C10 H10A 120.0 . .
C11 C10 H10A 120.0 . .
C10 C11 C12 120.1(3) . .
C10 C11 H11A 120.0 . .
C12 C11 H11A 120.0 . .
C11 C12 C7 121.0(2) . .
C11 C12 H12A 119.5 . .
C7 C12 H12A 119.5 . .
C18 C13 C14 117.6(2) . .
C18 C13 C6 120.5(2) . .
C14 C13 C6 121.7(2) . .
C13 C14 C15 120.7(3) . .
C13 C14 H14A 119.7 . .
C15 C14 H14A 119.7 . .
C16 C15 C14 120.4(3) . .
C16 C15 H15A 119.8 . .
C14 C15 H15A 119.8 . .
C15 C16 C17 119.4(3) . .
C15 C16 H16A 120.3 . .
C17 C16 H16A 120.3 . .
C16 C17 C18 120.7(3) . .
C16 C17 H17A 119.7 . .
C18 C17 H17A 119.7 . .
C17 C18 C13 121.2(3) . .
C17 C18 H18A 119.4 . .
C13 C18 H18A 119.4 . .
C24 C19 C20 117.2(2) . .
C24 C19 C6 122.2(2) . .
C20 C19 C6 120.5(2) . .
C21 C20 C19 121.3(2) . .
C21 C20 H20A 119.3 . .
C19 C20 H20A 119.3 . .
C22 C21 C20 120.1(3) . .
C22 C21 H21A 120.0 . .
C20 C21 H21A 120.0 . .
C23 C22 C21 119.9(3) . .
C23 C22 H22A 120.0 . .
C21 C22 H22A 120.0 . .
C22 C23 C24 120.4(3) . .
C22 C23 H23A 119.8 . .
C24 C23 H23A 119.8 . .
C19 C24 C23 121.1(2) . .
C19 C24 H24A 119.4 . .
C23 C24 H24A 119.4 . .

loop_
_geom_bond_atom_site_label_1
_geom_bond_atom_site_label_2
_geom_bond_distance
_geom_bond_site_symmetry_2
S1 O1 1.4408(19) .
S1 O2 1.4439(18) .
S1 O3 1.4531(17) .
S1 C2 1.782(2) .
O1W H1W1 0.8501 .
O1W H1W2 0.8500 .
N1 C6 1.509(3) .
N1 H1N1 0.86(3) .
N1 H1N2 0.86(3) .
N1 H1N3 0.86(3) .
C1 C2 1.361(3) .
C1 C5 1.402(3) 16_756
C1 H1A 0.9300 .
C2 C3 1.435(3) .
C3 C4 1.409(3) .
C3 C3 1.425(4) 16_756
C4 C5 1.358(3) .
C4 H4A 0.9300 .
C5 C1 1.402(3) 16_756
C5 H5A 0.9300 .
C6 C7 1.532(3) .
C6 C13 1.536(3) .
C6 C19 1.538(3) .
C7 C12 1.384(3) .
C7 C8 1.386(3) .
C8 C9 1.380(3) .
C8 H8A 0.9300 .
C9 C10 1.360(4) .
C9 H9A 0.9300 .
C10 C11 1.367(4) .
C10 H10A 0.9300 .
C11 C12 1.382(4) .
C11 H11A 0.9300 .
C12 H12A 0.9300 .
C13 C18 1.375(4) .
C13 C14 1.381(3) .
C14 C15 1.395(4) .
C14 H14A 0.9300 .
C15 C16 1.350(4) .
C15 H15A 0.9300 .
C16 C17 1.364(5) .
C16 H16A 0.9300 .
C17 C18 1.374(4) .
C17 H17A 0.9300 .
C18 H18A 0.9300 .
C19 C24 1.370(3) .
C19 C20 1.384(3) .
C20 C21 1.379(4) .
C20 H20A 0.9300 .
C21 C22 1.354(4) .
C21 H21A 0.9300 .
C22 C23 1.350(4) .
C22 H22A 0.9300 .
C23 C24 1.386(4) .
C23 H23A 0.9300 .
C24 H24A 0.9300 .

loop_
_geom_hbond_atom_site_label_D
_geom_hbond_atom_site_label_H
_geom_hbond_atom_site_label_A
_geom_hbond_distance_DH
_geom_hbond_distance_HA
_geom_hbond_distance_DA
_geom_hbond_angle_DHA
_geom_hbond_site_symmetry_A
O1W H1W1 O2W 0.85 2.04 2.882 174.2 .
O1W H1W2 O2W 0.85 2.11 2.956(7) 174.1 3_765
N1 H1N1 O2 0.86(3) 1.883(12) 2.727(2) 166(2) .
N1 H1N2 O3 0.86(3) 2.006(12) 2.849(3) 166(2) 12_547
N1 H1N3 O1W 0.86(3) 1.968(12) 2.799(3) 164(2) .

loop_
_geom_torsion_atom_site_label_1
_geom_torsion_atom_site_label_2
_geom_torsion_atom_site_label_3
_geom_torsion_atom_site_label_4
_geom_torsion
_geom_torsion_site_symmetry_1
_geom_torsion_site_symmetry_4
C5 C1 C2 C3 -0.9(3) 16_756 .
C5 C1 C2 S1 175.18(18) 16_756 .
O1 S1 C2 C1 124.65(19) . .
O2 S1 C2 C1 3.8(2) . .
O3 S1 C2 C1 -114.54(18) . .
O1 S1 C2 C3 -59.27(19) . .
O2 S1 C2 C3 179.87(17) . .
O3 S1 C2 C3 61.54(19) . .
C1 C2 C3 C4 -178.8(2) . .
S1 C2 C3 C4 5.2(3) . .
C1 C2 C3 C3 1.5(3) . 16_756
S1 C2 C3 C3 -174.4(2) . 16_756
C3 C3 C4 C5 1.6(4) 16_756 .
C2 C3 C4 C5 -178.1(2) . .
C3 C4 C5 C1 -2.3(4) . 16_756
N1 C6 C7 C12 -36.8(3) . .
C13 C6 C7 C12 81.2(3) . .
C19 C6 C7 C12 -153.8(2) . .
N1 C6 C7 C8 146.1(2) . .
C13 C6 C7 C8 -96.0(3) . .
C19 C6 C7 C8 29.1(3) . .
C12 C7 C8 C9 -1.2(4) . .
C6 C7 C8 C9 176.0(2) . .
C7 C8 C9 C10 0.9(4) . .
C8 C9 C10 C11 0.7(4) . .
C9 C10 C11 C12 -1.9(5) . .
C10 C11 C12 C7 1.6(5) . .
C8 C7 C12 C11 0.0(4) . .
C6 C7 C12 C11 -177.2(2) . .
N1 C6 C13 C18 -46.7(3) . .
C7 C6 C13 C18 -164.2(3) . .
C19 C6 C13 C18 71.2(3) . .
N1 C6 C13 C14 138.4(2) . .
C7 C6 C13 C14 20.8(3) . .
C19 C6 C13 C14 -103.8(2) . .
C18 C13 C14 C15 0.4(4) . .
C6 C13 C14 C15 175.6(2) . .
C13 C14 C15 C16 0.4(4) . .
C14 C15 C16 C17 0.0(5) . .
C15 C16 C17 C18 -1.2(6) . .
C16 C17 C18 C13 2.1(6) . .
C14 C13 C18 C17 -1.6(5) . .
C6 C13 C18 C17 -176.8(3) . .
N1 C6 C19 C24 134.4(2) . .
C7 C6 C19 C24 -108.8(3) . .
C13 C6 C19 C24 16.3(3) . .
N1 C6 C19 C20 -50.5(3) . .
C7 C6 C19 C20 66.3(3) . .
C13 C6 C19 C20 -168.7(2) . .
C24 C19 C20 C21 -0.5(4) . .
C6 C19 C20 C21 -175.8(3) . .
C19 C20 C21 C22 0.4(5) . .
C20 C21 C22 C23 0.2(5) . .
C21 C22 C23 C24 -0.5(6) . .
C20 C19 C24 C23 0.2(4) . .
C6 C19 C24 C23 175.4(3) . .
C22 C23 C24 C19 0.3(6) . .
